data_4109468
loop_
_publ_author_name
'William L. Scott'
'Jacek G. Martynow'
'John C. Huffman'
'Martin J. O'Donnell'

_publ_section_title
;
 Solid-Phase Synthesis of Multiple Classes of Peptidomimetics from
 Versatile Resin-Bound Aldehyde Intermediates
;
_journal_name_full 'Journal of the American Chemical Society'
_journal_page_first 7077
_journal_page_last 7088
_journal_paper_doi 10.1021/ja069188y
_journal_volume 129
_journal_year 2007
_chemical_absolute_configuration ad
_chemical_formula_moiety 'C24 H26 N2 O4 S'
_chemical_formula_sum 'C24 H26 N2 O4 S'
_chemical_formula_weight 438.53
_chemical_name_systematic
; 
 ? 
;
_space_group_IT_number 19
_symmetry_cell_setting orthorhombic
_symmetry_space_group_name_Hall 'P 2ac 2ab'
_symmetry_space_group_name_H-M 'P 21 21 21'
_atom_sites_solution_hydrogens geom
_atom_sites_solution_primary direct
_atom_sites_solution_secondary difmap
_audit_creation_method SHELXL-97
_cell_angle_alpha 90.00
_cell_angle_beta 90.00
_cell_angle_gamma 90.00
_cell_formula_units_Z 4
_cell_length_a 9.5196(5)
_cell_length_b 14.0844(8)
_cell_length_c 16.2632(9)
_cell_measurement_reflns_used 2016
_cell_measurement_temperature 121(2)
_cell_measurement_theta_max 29.94
_cell_measurement_theta_min 2.48
_cell_volume 2180.5(2)
_computing_cell_refinement 'SAINT (Bruker, 1999)'
_computing_data_collection 'SMART (Bruker, 1999)'
_computing_data_reduction 'SAINT (Bruker, 1999), XTEL (local package)'
_computing_molecular_graphics 'Reciprocal Net (http://recipnet.org)'
_computing_structure_refinement 'SHELXL-97 (Sheldrick, 1997)'
_computing_structure_solution 'SHELXS-97 (Sheldrick, 1990)'
_diffrn_ambient_temperature 121(2)
_diffrn_detector 'CCD area detector'
_diffrn_detector_area_resol_mean 44.52
_diffrn_detector_type 'Bruker SMART 6000'
_diffrn_measured_fraction_theta_full 1.000
_diffrn_measured_fraction_theta_max 1.000
_diffrn_measurement_details '   0.30 degree frames measured for 5.16 seconds each'
_diffrn_measurement_device 'three-circle goniometer with fixed chi'
_diffrn_measurement_device_type 'Bruker Platform goniometer'
_diffrn_measurement_method '\w scans'
_diffrn_radiation_monochromator graphite
_diffrn_radiation_source 'fine-focus sealed tube'
_diffrn_radiation_type MoK\a
_diffrn_radiation_wavelength 0.71073
_diffrn_reflns_av_R_equivalents 0.0468
_diffrn_reflns_av_sigmaI/netI 0.0320
_diffrn_reflns_limit_h_max 13
_diffrn_reflns_limit_h_min -13
_diffrn_reflns_limit_k_max 19
_diffrn_reflns_limit_k_min -19
_diffrn_reflns_limit_l_max 22
_diffrn_reflns_limit_l_min -22
_diffrn_reflns_number 50133
_diffrn_reflns_theta_full 30.01
_diffrn_reflns_theta_max 30.01
_diffrn_reflns_theta_min 1.91
_diffrn_standards_decay_% 0.0
_exptl_absorpt_coefficient_mu 0.182
_exptl_absorpt_correction_type none
_exptl_crystal_colour colorless
_exptl_crystal_density_diffrn 1.336
_exptl_crystal_description irregular
_exptl_crystal_F_000 928
_exptl_crystal_size_max 0.30
_exptl_crystal_size_mid 0.30
_exptl_crystal_size_min 0.20
_refine_diff_density_max 0.273
_refine_diff_density_min -0.168
_refine_diff_density_rms 0.041
_refine_ls_abs_structure_details 'Flack H D (1983), Acta Cryst. A39, 876-881'
_refine_ls_abs_structure_Flack -0.05(4)
_refine_ls_extinction_method none
_refine_ls_goodness_of_fit_ref 0.993
_refine_ls_hydrogen_treatment mixed
_refine_ls_matrix_type full
_refine_ls_number_parameters 384
_refine_ls_number_reflns 6377
_refine_ls_number_restraints 0
_refine_ls_restrained_S_all 0.993
_refine_ls_R_factor_all 0.0331
_refine_ls_R_factor_gt 0.0282
_refine_ls_shift/su_max 0.001
_refine_ls_shift/su_mean 0.000
_refine_ls_structure_factor_coef Fsqd
_refine_ls_weighting_details 'calc w=1/[\s^2^(Fo^2^)+(0.0411P)^2^+0.0000P] where P=(Fo^2^+2Fc^2^)/3'
_refine_ls_weighting_scheme calc
_refine_ls_wR_factor_gt 0.0670
_refine_ls_wR_factor_ref 0.0692
_reflns_number_gt 5790
_reflns_number_total 6377
_reflns_threshold_expression >2sigma(I)
_cod_data_source_file ja069188ysi20061221_040143.cif
_cod_data_source_block 06901
_cod_original_sg_symbol_Hall 'P 2ac 2ab     '
_cod_original_sg_symbol_H-M 'P 21 21 21 '
_cod_database_code 4109468

loop_
_symmetry_equiv_pos_as_xyz
'x, y, z'
'-x+1/2, -y, z+1/2'
'x+1/2, -y+1/2, -z'
'-x, y+1/2, -z+1/2'

loop_
_atom_site_label
_atom_site_type_symbol
_atom_site_fract_x
_atom_site_fract_y
_atom_site_fract_z
_atom_site_U_iso_or_equiv
_atom_site_adp_type
_atom_site_occupancy
_atom_site_symmetry_multiplicity
_atom_site_calc_flag
S1 S 0.98857(3) 0.09702(2) 0.08110(2) 0.02173(7) Uani 1 1 d
C2 C 1.13935(13) 0.02234(9) 0.05866(8) 0.0208(2) Uani 1 1 d
C3 C 1.12587(11) -0.05954(8) 0.12056(7) 0.0165(2) Uani 1 1 d
N4 N 0.97800(9) -0.08464(6) 0.11936(6) 0.01330(17) Uani 1 1 d
C5 C 0.93033(11) -0.16065(7) 0.07566(6) 0.01288(19) Uani 1 1 d
C6 C 0.77764(11) -0.14220(8) 0.04887(6) 0.0126(2) Uani 1 1 d
C7 C 0.75834(12) -0.03439(8) 0.06390(7) 0.0148(2) Uani 1 1 d
C8 C 0.88182(11) -0.00365(8) 0.11851(7) 0.0144(2) Uani 1 1 d
C9 C 1.18176(13) -0.02740(8) 0.20401(8) 0.0188(2) Uani 1 1 d
O10 O 1.29874(9) 0.00348(7) 0.21084(6) 0.0279(2) Uani 1 1 d
O11 O 1.08965(10) -0.03664(7) 0.26500(5) 0.02192(18) Uani 1 1 d
C12 C 1.14154(16) -0.00480(11) 0.34491(9) 0.0279(3) Uani 1 1 d
C13 C 1.02237(19) -0.01200(16) 0.40466(10) 0.0445(4) Uani 1 1 d
O14 O 0.99519(8) -0.23398(5) 0.06315(5) 0.01677(16) Uani 1 1 d
C15 C 0.67736(12) -0.20594(8) 0.09922(7) 0.0152(2) Uani 1 1 d
C16 C 0.67978(12) -0.18606(8) 0.19042(7) 0.0143(2) Uani 1 1 d
C17 C 0.77848(13) -0.22926(9) 0.24150(7) 0.0179(2) Uani 1 1 d
C18 C 0.77866(14) -0.21111(9) 0.32562(8) 0.0224(2) Uani 1 1 d
C19 C 0.68015(14) -0.14959(9) 0.35937(7) 0.0224(3) Uani 1 1 d
C20 C 0.58226(13) -0.10616(9) 0.30924(7) 0.0204(2) Uani 1 1 d
C21 C 0.58153(13) -0.12486(8) 0.22525(7) 0.0179(2) Uani 1 1 d
N22 N 0.76284(10) -0.16807(7) -0.03742(6) 0.01458(18) Uani 1 1 d
C23 C 0.85785(12) -0.13634(8) -0.09321(7) 0.0146(2) Uani 1 1 d
O24 O 0.95861(8) -0.08806(6) -0.07111(5) 0.01797(16) Uani 1 1 d
C25 C 0.83755(12) -0.16296(8) -0.18150(7) 0.0146(2) Uani 1 1 d
C26 C 0.94550(12) -0.13888(8) -0.23598(7) 0.0166(2) Uani 1 1 d
C27 C 0.93689(13) -0.16391(9) -0.31834(7) 0.0188(2) Uani 1 1 d
C28 C 0.82248(13) -0.21462(8) -0.34826(7) 0.0190(2) Uani 1 1 d
C29 C 0.71364(13) -0.23699(9) -0.29432(7) 0.0194(2) Uani 1 1 d
C30 C 0.72035(13) -0.21102(9) -0.21172(7) 0.0174(2) Uani 1 1 d
C31 C 0.81899(17) -0.24705(11) -0.43660(8) 0.0266(3) Uani 1 1 d
H32 H 1.1348(17) 0.0003(11) 0.0066(10) 0.028(4) Uiso 1 1 d
H33 H 1.2250(15) 0.0560(10) 0.0660(8) 0.018(3) Uiso 1 1 d
H34 H 1.1774(16) -0.1122(10) 0.1023(9) 0.020(4) Uiso 1 1 d
H35 H 0.6696(14) -0.0205(9) 0.0916(8) 0.010(3) Uiso 1 1 d
H36 H 0.7626(15) -0.0019(10) 0.0119(8) 0.016(3) Uiso 1 1 d
H37 H 0.8584(14) 0.0117(10) 0.1743(9) 0.015(3) Uiso 1 1 d
H38 H 1.1747(19) 0.0593(13) 0.3380(11) 0.043(5) Uiso 1 1 d
H39 H 1.2202(18) -0.0463(12) 0.3573(10) 0.031(4) Uiso 1 1 d
H40 H 0.940(2) 0.0229(14) 0.3840(12) 0.052(6) Uiso 1 1 d
H41 H 1.000(2) -0.0805(15) 0.4084(12) 0.056(6) Uiso 1 1 d
H42 H 1.060(2) 0.0121(14) 0.4598(12) 0.049(5) Uiso 1 1 d
H43 H 0.7019(15) -0.2694(10) 0.0862(9) 0.019(3) Uiso 1 1 d
H44 H 0.5827(14) -0.1933(9) 0.0776(8) 0.010(3) Uiso 1 1 d
H45 H 0.8454(17) -0.2696(11) 0.2204(10) 0.027(4) Uiso 1 1 d
H46 H 0.8491(18) -0.2470(13) 0.3604(11) 0.040(5) Uiso 1 1 d
H47 H 0.6808(17) -0.1357(11) 0.4172(10) 0.033(4) Uiso 1 1 d
H48 H 0.5176(18) -0.0638(11) 0.3309(10) 0.029(4) Uiso 1 1 d
H49 H 0.5113(17) -0.0966(11) 0.1911(9) 0.026(4) Uiso 1 1 d
H50 H 0.6955(16) -0.2042(10) -0.0520(9) 0.019(4) Uiso 1 1 d
H51 H 1.0216(15) -0.1084(10) -0.2161(8) 0.017(3) Uiso 1 1 d
H52 H 1.0161(18) -0.1475(11) -0.3528(9) 0.030(4) Uiso 1 1 d
H53 H 0.6299(16) -0.2702(11) -0.3139(9) 0.024(4) Uiso 1 1 d
H54 H 0.6447(16) -0.2258(10) -0.1757(9) 0.020(4) Uiso 1 1 d
H55 H 0.881(2) -0.3040(15) -0.4423(12) 0.055(6) Uiso 1 1 d
H56 H 0.853(2) -0.2002(14) -0.4711(12) 0.049(6) Uiso 1 1 d
H57 H 0.7257(19) -0.2653(12) -0.4537(10) 0.032(4) Uiso 1 1 d

loop_
_atom_site_aniso_label
_atom_site_aniso_U_11
_atom_site_aniso_U_22
_atom_site_aniso_U_33
_atom_site_aniso_U_23
_atom_site_aniso_U_13
_atom_site_aniso_U_12
S1 0.01916(13) 0.01589(12) 0.03015(16) 0.00302(11) -0.00228(12) -0.00349(11)
C2 0.0154(5) 0.0255(6) 0.0217(6) 0.0014(5) 0.0011(5) -0.0048(5)
C3 0.0099(5) 0.0190(5) 0.0206(6) -0.0021(4) -0.0007(4) -0.0010(4)
N4 0.0100(4) 0.0161(4) 0.0138(4) -0.0004(3) -0.0012(3) -0.0003(3)
C5 0.0123(5) 0.0165(5) 0.0099(5) 0.0014(4) 0.0009(4) -0.0011(4)
C6 0.0113(5) 0.0162(5) 0.0104(4) -0.0005(4) -0.0003(4) -0.0002(4)
C7 0.0137(5) 0.0155(5) 0.0150(5) 0.0000(4) -0.0012(4) 0.0005(4)
C8 0.0142(5) 0.0137(5) 0.0151(5) -0.0003(4) 0.0000(4) 0.0001(4)
C9 0.0164(5) 0.0175(5) 0.0225(6) -0.0009(4) -0.0046(5) 0.0017(4)
O10 0.0184(4) 0.0335(5) 0.0319(5) -0.0031(4) -0.0069(4) -0.0050(4)
O11 0.0205(4) 0.0279(5) 0.0174(4) -0.0026(3) -0.0045(3) -0.0017(3)
C12 0.0310(7) 0.0322(7) 0.0203(6) -0.0047(5) -0.0078(6) -0.0026(6)
C13 0.0373(9) 0.0707(13) 0.0254(8) -0.0141(8) -0.0003(7) 0.0020(9)
O14 0.0155(4) 0.0177(4) 0.0171(4) -0.0012(3) 0.0002(3) 0.0020(3)
C15 0.0148(5) 0.0177(5) 0.0131(5) -0.0009(4) 0.0012(4) -0.0042(4)
C16 0.0146(5) 0.0151(5) 0.0131(5) 0.0003(4) 0.0018(4) -0.0036(4)
C17 0.0173(5) 0.0187(5) 0.0178(5) 0.0008(4) 0.0016(4) 0.0013(4)
C18 0.0223(6) 0.0276(6) 0.0174(6) 0.0037(5) -0.0032(5) 0.0008(5)
C19 0.0291(6) 0.0244(6) 0.0136(5) -0.0016(4) 0.0016(5) -0.0034(5)
C20 0.0245(6) 0.0186(5) 0.0182(6) -0.0006(5) 0.0063(5) 0.0006(5)
C21 0.0172(5) 0.0196(5) 0.0167(5) 0.0024(4) 0.0024(4) 0.0018(4)
N22 0.0139(4) 0.0191(5) 0.0108(4) -0.0013(3) -0.0002(3) -0.0030(4)
C23 0.0150(5) 0.0146(5) 0.0141(5) 0.0010(4) 0.0005(4) 0.0024(4)
O24 0.0165(4) 0.0221(4) 0.0154(4) 0.0010(3) -0.0004(3) -0.0041(3)
C25 0.0166(5) 0.0150(5) 0.0123(5) 0.0006(4) 0.0003(4) 0.0007(4)
C26 0.0163(5) 0.0170(5) 0.0166(5) 0.0002(4) 0.0013(4) -0.0007(4)
C27 0.0209(6) 0.0202(5) 0.0154(5) 0.0021(4) 0.0044(4) 0.0031(4)
C28 0.0241(6) 0.0185(5) 0.0143(5) -0.0004(4) -0.0016(5) 0.0054(5)
C29 0.0225(6) 0.0203(6) 0.0155(5) -0.0019(4) -0.0026(5) -0.0007(5)
C30 0.0177(5) 0.0206(5) 0.0139(5) 0.0009(4) 0.0000(4) -0.0014(4)
C31 0.0327(7) 0.0316(7) 0.0155(6) -0.0030(5) -0.0009(5) 0.0052(6)

loop_
_atom_type_symbol
_atom_type_description
_atom_type_scat_dispersion_real
_atom_type_scat_dispersion_imag
_atom_type_scat_source
C C 0.0033 0.0016 'International Tables Vol C Tables 4.2.6.8 and 6.1.1.4'
H H 0.0000 0.0000 'International Tables Vol C Tables 4.2.6.8 and 6.1.1.4'
N N 0.0061 0.0033 'International Tables Vol C Tables 4.2.6.8 and 6.1.1.4'
O O 0.0106 0.0060 'International Tables Vol C Tables 4.2.6.8 and 6.1.1.4'
S S 0.1246 0.1234 'International Tables Vol C Tables 4.2.6.8 and 6.1.1.4'

loop_
_geom_angle_atom_site_label_1
_geom_angle_atom_site_label_2
_geom_angle_atom_site_label_3
_geom_angle
C2 S1 C8 93.23(5)
C3 C2 S1 103.71(8)
C3 C2 H32 110.7(10)
S1 C2 H32 110.5(10)
C3 C2 H33 111.4(8)
S1 C2 H33 111.3(8)
H32 C2 H33 109.2(13)
N4 C3 C9 114.98(9)
N4 C3 C2 104.78(9)
C9 C3 C2 109.32(10)
N4 C3 H34 108.1(9)
C9 C3 H34 109.5(9)
C2 C3 H34 110.1(9)
C5 N4 C3 121.42(9)
C5 N4 C8 113.53(9)
C3 N4 C8 114.66(9)
O14 C5 N4 125.68(10)
O14 C5 C6 124.99(10)
N4 C5 C6 109.23(9)
N22 C6 C5 108.76(9)
N22 C6 C15 107.78(9)
C5 C6 C15 109.59(9)
N22 C6 C7 112.70(9)
C5 C6 C7 103.46(8)
C15 C6 C7 114.37(9)
C8 C7 C6 106.08(9)
C8 C7 H35 109.8(8)
C6 C7 H35 111.8(7)
C8 C7 H36 110.0(8)
C6 C7 H36 108.9(8)
H35 C7 H36 110.2(11)
N4 C8 C7 105.35(9)
N4 C8 S1 104.91(7)
C7 C8 S1 116.55(8)
N4 C8 H37 108.2(8)
C7 C8 H37 115.7(8)
S1 C8 H37 105.4(8)
O10 C9 O11 125.29(12)
O10 C9 C3 120.87(11)
O11 C9 C3 113.84(10)
C9 O11 C12 114.23(10)
O11 C12 C13 107.48(12)
O11 C12 H38 107.2(11)
C13 C12 H38 112.8(11)
O11 C12 H39 105.1(9)
C13 C12 H39 114.1(9)
H38 C12 H39 109.6(14)
C12 C13 H40 110.4(11)
C12 C13 H41 105.6(12)
H40 C13 H41 109.7(17)
C12 C13 H42 106.3(11)
H40 C13 H42 114.4(16)
H41 C13 H42 110.1(16)
C16 C15 C6 113.79(9)
C16 C15 H43 113.0(9)
C6 C15 H43 106.1(9)
C16 C15 H44 109.4(7)
C6 C15 H44 105.7(7)
H43 C15 H44 108.5(12)
C21 C16 C17 118.72(10)
C21 C16 C15 120.29(10)
C17 C16 C15 120.98(10)
C18 C17 C16 120.43(11)
C18 C17 H45 118.6(10)
C16 C17 H45 120.9(10)
C19 C18 C17 120.13(12)
C19 C18 H46 122.5(10)
C17 C18 H46 117.3(10)
C20 C19 C18 119.89(11)
C20 C19 H47 119.5(10)
C18 C19 H47 120.6(10)
C19 C20 C21 119.94(11)
C19 C20 H48 120.6(10)
C21 C20 H48 119.5(10)
C20 C21 C16 120.88(11)
C20 C21 H49 119.7(9)
C16 C21 H49 119.4(9)
C23 N22 C6 119.82(10)
C23 N22 H50 120.8(10)
C6 N22 H50 119.3(10)
O24 C23 N22 120.45(10)
O24 C23 C25 121.32(10)
N22 C23 C25 118.23(10)
C30 C25 C26 118.83(10)
C30 C25 C23 124.27(10)
C26 C25 C23 116.89(10)
C27 C26 C25 120.44(11)
C27 C26 H51 121.0(9)
C25 C26 H51 118.6(9)
C26 C27 C28 120.97(11)
C26 C27 H52 116.9(9)
C28 C27 H52 122.0(9)
C27 C28 C29 118.57(10)
C27 C28 C31 120.42(11)
C29 C28 C31 120.98(12)
C28 C29 C30 120.88(11)
C28 C29 H53 120.6(9)
C30 C29 H53 118.5(9)
C29 C30 C25 120.25(11)
C29 C30 H54 120.1(9)
C25 C30 H54 119.6(9)
C28 C31 H55 108.5(12)
C28 C31 H56 110.8(12)
H55 C31 H56 108.0(16)
C28 C31 H57 112.0(10)
H55 C31 H57 107.6(15)
H56 C31 H57 109.8(15)

loop_
_geom_bond_atom_site_label_1
_geom_bond_atom_site_label_2
_geom_bond_distance
S1 C2 1.8166(13)
S1 C8 1.8475(12)
C2 C3 1.5362(17)
C2 H32 0.903(16)
C2 H33 0.951(14)
C3 N4 1.4515(14)
C3 C9 1.5264(16)
C3 H34 0.937(15)
N4 C5 1.3628(13)
N4 C8 1.4629(14)
C5 O14 1.2204(13)
C5 C6 1.5396(15)
C6 N22 1.4567(14)
C6 C15 1.5452(15)
C6 C7 1.5489(15)
C7 C8 1.5356(15)
C7 H35 0.978(13)
C7 H36 0.962(14)
C8 H37 0.960(14)
C9 O10 1.2006(15)
C9 O11 1.3303(15)
O11 C12 1.4608(16)
C12 C13 1.497(2)
C12 H38 0.963(18)
C12 H39 0.971(17)
C13 H40 0.99(2)
C13 H41 0.99(2)
C13 H42 1.023(19)
C15 C16 1.5097(15)
C15 H43 0.948(15)
C15 H44 0.983(13)
C16 C21 1.3923(16)
C16 C17 1.3939(16)
C17 C18 1.3917(17)
C17 H45 0.920(16)
C18 C19 1.3898(18)
C18 H46 1.012(18)
C19 C20 1.3809(18)
C19 H47 0.961(17)
C20 C21 1.3912(17)
C20 H48 0.927(16)
C21 H49 0.956(16)
N22 C23 1.3569(14)
N22 H50 0.852(16)
C23 O24 1.2294(13)
C23 C25 1.4965(15)
C25 C30 1.3946(16)
C25 C26 1.3986(15)
C26 C27 1.3873(16)
C26 H51 0.902(15)
C27 C28 1.3904(17)
C27 H52 0.968(17)
C28 C29 1.3937(17)
C28 C31 1.5080(17)
C29 C30 1.3936(16)
C29 H53 0.977(16)
C30 H54 0.951(15)
C31 H55 1.00(2)
C31 H56 0.93(2)
C31 H57 0.966(18)

loop_
_geom_torsion_atom_site_label_1
_geom_torsion_atom_site_label_2
_geom_torsion_atom_site_label_3
_geom_torsion_atom_site_label_4
_geom_torsion
C8 S1 C2 C3 -28.64(9)
S1 C2 C3 N4 43.36(10)
S1 C2 C3 C9 -80.37(10)
C9 C3 N4 C5 -140.01(11)
C2 C3 N4 C5 99.97(12)
C9 C3 N4 C8 77.31(12)
C2 C3 N4 C8 -42.71(12)
C3 N4 C5 O14 32.24(16)
C8 N4 C5 O14 175.29(10)
C3 N4 C5 C6 -151.28(9)
C8 N4 C5 C6 -8.23(12)
O14 C5 C6 N22 -49.11(14)
N4 C5 C6 N22 134.38(9)
O14 C5 C6 C15 68.48(13)
N4 C5 C6 C15 -108.03(10)
O14 C5 C6 C7 -169.14(10)
N4 C5 C6 C7 14.35(11)
N22 C6 C7 C8 -132.15(9)
C5 C6 C7 C8 -14.85(11)
C15 C6 C7 C8 104.29(10)
C5 N4 C8 C7 -1.70(12)
C3 N4 C8 C7 143.93(9)
C5 N4 C8 S1 -125.27(8)
C3 N4 C8 S1 20.37(11)
C6 C7 C8 N4 10.69(11)
C6 C7 C8 S1 126.50(8)
C2 S1 C8 N4 6.42(8)
C2 S1 C8 C7 -109.64(9)
N4 C3 C9 O10 -173.01(11)
C2 C3 C9 O10 -55.53(15)
N4 C3 C9 O11 6.58(15)
C2 C3 C9 O11 124.06(11)
O10 C9 O11 C12 0.39(18)
C3 C9 O11 C12 -179.18(10)
C9 O11 C12 C13 175.21(13)
N22 C6 C15 C16 -179.16(9)
C5 C6 C15 C16 62.63(12)
C7 C6 C15 C16 -53.00(13)
C6 C15 C16 C21 94.89(13)
C6 C15 C16 C17 -86.00(13)
C21 C16 C17 C18 -0.20(17)
C15 C16 C17 C18 -179.32(11)
C16 C17 C18 C19 -0.01(19)
C17 C18 C19 C20 -0.23(19)
C18 C19 C20 C21 0.68(19)
C19 C20 C21 C16 -0.91(18)
C17 C16 C21 C20 0.66(17)
C15 C16 C21 C20 179.78(11)
C5 C6 N22 C23 -48.48(13)
C15 C6 N22 C23 -167.22(10)
C7 C6 N22 C23 65.64(13)
C6 N22 C23 O24 2.04(16)
C6 N22 C23 C25 -178.88(9)
O24 C23 C25 C30 -174.75(11)
N22 C23 C25 C30 6.18(16)
O24 C23 C25 C26 6.42(16)
N22 C23 C25 C26 -172.66(10)
C30 C25 C26 C27 -1.09(17)
C23 C25 C26 C27 177.82(10)
C25 C26 C27 C28 -1.06(18)
C26 C27 C28 C29 2.28(18)
C26 C27 C28 C31 -175.88(11)
C27 C28 C29 C30 -1.37(18)
C31 C28 C29 C30 176.78(12)
C28 C29 C30 C25 -0.76(18)
C26 C25 C30 C29 1.98(17)
C23 C25 C30 C29 -176.83(11)
